data_4328072
loop_
_publ_author_name
'George J. Sopasis'
'Maria Orfanoudaki'
'Pavlos Zarmpas'
'Aggelos Philippidis'
'Milosz Siczek'
'Tadeusz Lis'
'James R. O'Brien'
'Constantinos J. Milios'

_publ_section_title
;
 2-Aminoisobutyric Acid in Co(II) and Co(II)/Ln(III) Chemistry:
 Homometallic and Heterometallic Clusters
;
_journal_name_full 'Inorganic Chemistry'
_journal_page_first 1170
_journal_page_last 1179
_journal_paper_doi 10.1021/ic2024007
_journal_volume 51
_journal_year 2012
_chemical_formula_moiety 'C24 H63 Co6 N9 O30 Tm, 1.48(Cl O4), 1.52(N O3), 3(H2 O)'
_chemical_formula_sum 'C24 H69 Cl1.48 Co6 N10.52 O43.48 Tm'
_chemical_formula_weight 1775.83
_chemical_name_systematic
; 
 ? 
;
_space_group_IT_number 176
_symmetry_cell_setting hexagonal
_symmetry_space_group_name_Hall '-P 6c'
_symmetry_space_group_name_H-M 'P 63/m'
_atom_sites_solution_hydrogens geom
_atom_sites_solution_primary direct
_atom_sites_solution_secondary difmap
_audit_creation_method SHELXL-97
_cell_angle_alpha 90.00
_cell_angle_beta 90.00
_cell_angle_gamma 120.00
_cell_formula_units_Z 2
_cell_length_a 12.453(4)
_cell_length_b 12.453(4)
_cell_length_c 22.078(8)
_cell_measurement_reflns_used 3510
_cell_measurement_temperature 110(2)
_cell_measurement_theta_max 30.5
_cell_measurement_theta_min 2.6
_cell_volume 2965.1(17)
_computing_cell_refinement 'CrysAlis CCD, Oxford Diffraction Ltd.'
_computing_data_collection 'CrysAlis RED, Oxford Diffraction Ltd.'
_computing_data_reduction 'CrysAlis RED, Oxford Diffraction Ltd.'
_computing_structure_refinement 'SHELXL-97 (Sheldrick, 2008)'
_computing_structure_solution 'SHELXS-97 (Sheldrick, 2008)'
_diffrn_ambient_temperature 110(2)
_diffrn_measured_fraction_theta_full 0.998
_diffrn_measured_fraction_theta_max 0.986
_diffrn_measurement_device_type 'Xcalibur PX KM4CCD'
_diffrn_measurement_method '\f and \w'
_diffrn_radiation_monochromator graphite
_diffrn_radiation_source 'fine-focus sealed tube'
_diffrn_radiation_type MoK\a
_diffrn_radiation_wavelength 0.71073
_diffrn_reflns_av_R_equivalents 0.1143
_diffrn_reflns_av_sigmaI/netI 0.1551
_diffrn_reflns_limit_h_max 17
_diffrn_reflns_limit_h_min -16
_diffrn_reflns_limit_k_max 16
_diffrn_reflns_limit_k_min -17
_diffrn_reflns_limit_l_max 26
_diffrn_reflns_limit_l_min -30
_diffrn_reflns_number 22347
_diffrn_reflns_theta_full 27.00
_diffrn_reflns_theta_max 29.99
_diffrn_reflns_theta_min 2.64
_exptl_absorpt_coefficient_mu 3.299
_exptl_absorpt_correction_T_max 0.873
_exptl_absorpt_correction_T_min 0.816
_exptl_absorpt_correction_type analytical
_exptl_absorpt_process_details
;
CrysAlis RED, Oxford Diffraction Ltd.,
Version 1.171.33.66 (release 28-04-2010 CrysAlis171 .NET)
(compiled Apr 28 2010,14:27:37)
Analytical numeric absorption correction using a multifaceted crystal
            model based on expressions derived by R.C. Clark & J.S. Reid.
(Clark, R. C. & Reid, J. S. (1995). Acta Cryst. A51, 887-897)
;
_exptl_crystal_colour pink
_exptl_crystal_density_diffrn 1.989
_exptl_crystal_description block
_exptl_crystal_F_000 1782
_exptl_crystal_size_max 0.11
_exptl_crystal_size_mid 0.08
_exptl_crystal_size_min 0.06
_refine_diff_density_max 1.204
_refine_diff_density_min -1.187
_refine_diff_density_rms 0.129
_refine_ls_extinction_method none
_refine_ls_goodness_of_fit_ref 0.813
_refine_ls_hydrogen_treatment constr
_refine_ls_matrix_type full
_refine_ls_number_parameters 149
_refine_ls_number_reflns 2930
_refine_ls_number_restraints 0
_refine_ls_restrained_S_all 0.813
_refine_ls_R_factor_all 0.0950
_refine_ls_R_factor_gt 0.0342
_refine_ls_shift/su_max 0.001
_refine_ls_shift/su_mean 0.000
_refine_ls_structure_factor_coef Fsqd
_refine_ls_weighting_details 'calc w=1/[\s^2^(Fo^2^)'
_refine_ls_weighting_scheme calc
_refine_ls_wR_factor_gt 0.0336
_refine_ls_wR_factor_ref 0.0362
_reflns_number_gt 1588
_reflns_number_total 2930
_reflns_threshold_expression >2sigma(I)
_cod_data_source_file ic2024007_si_002_11.cif
_cod_data_source_block complex_13
_cod_original_sg_symbol_Hall '-P 6c '
_cod_database_code 4328072

loop_
_symmetry_equiv_pos_as_xyz
'x, y, z'
'-y, x-y, z'
'-x+y, -x, z'
'-x, -y, z+1/2'
'y, -x+y, z+1/2'
'x-y, x, z+1/2'
'-x, -y, -z'
'y, -x+y, -z'
'x-y, x, -z'
'x, y, -z-1/2'
'-y, x-y, -z-1/2'
'-x+y, -x, -z-1/2'

loop_
_atom_site_label
_atom_site_type_symbol
_atom_site_fract_x
_atom_site_fract_y
_atom_site_fract_z
_atom_site_U_iso_or_equiv
_atom_site_adp_type
_atom_site_occupancy
_atom_site_symmetry_multiplicity
_atom_site_calc_flag
_atom_site_refinement_flags
Tm Tm 0.6667 0.3333 0.2500 0.01437(10) Uani 1 6 d S
Co Co 0.88420(4) 0.28011(4) 0.326128(19) 0.01655(11) Uani 1 1 d .
O1 O 0.6410(2) 0.5073(2) 0.2500 0.0119(7) Uani 1 2 d S
H1 H 0.5505 0.4798 0.2500 0.014 Uiso 1 2 calc SR
O11 O 0.69251(17) 0.21148(17) 0.32846(9) 0.0144(5) Uani 1 1 d .
O21 O 0.51664(18) 0.08553(18) 0.37888(9) 0.0200(6) Uani 1 1 d .
N11 N 0.8320(2) 0.1501(2) 0.39505(10) 0.0277(7) Uani 1 1 d .
H11A H 0.8414 0.0853 0.3816 0.033 Uiso 1 1 calc R
H11B H 0.8847 0.1859 0.4274 0.033 Uiso 1 1 calc R
C11 C 0.6317(3) 0.1346(3) 0.37074(14) 0.0175(8) Uani 1 1 d .
C21 C 0.7025(3) 0.1000(3) 0.41621(15) 0.0210(8) Uani 1 1 d .
C31 C 0.7029(3) 0.1588(3) 0.47632(14) 0.0370(10) Uani 1 1 d .
H31A H 0.7421 0.1331 0.5072 0.055 Uiso 1 1 calc R
H31B H 0.6174 0.1319 0.4884 0.055 Uiso 1 1 calc R
H31C H 0.7494 0.2492 0.4723 0.055 Uiso 1 1 calc R
C41 C 0.6379(3) -0.0396(3) 0.42330(15) 0.0362(11) Uani 1 1 d .
H41A H 0.6364 -0.0775 0.3842 0.054 Uiso 1 1 calc R
H41B H 0.5528 -0.0705 0.4374 0.054 Uiso 1 1 calc R
H41C H 0.6828 -0.0610 0.4529 0.054 Uiso 1 1 calc R
O1W O 1.06852(17) 0.33789(17) 0.32853(9) 0.0300(6) Uani 1 1 d .
H1W1 H 1.0958 0.2917 0.3170 0.045 Uiso 1 1 d R
H1W2 H 1.1219 0.4120 0.3356 0.045 Uiso 1 1 d R
Cl1 Cl 0.0000 0.0000 0.5000 0.0331(6) Uani 1 6 d S
O2 O 0.1177(4) 0.0884(5) 0.5175(3) 0.0485(16) Uani 0.50 1 d P
O3 O 0.0000 0.0000 0.5674(4) 0.072(3) Uani 0.50 3 d SP
N1 N 0.8339(4) 0.0310(4) 0.2500 0.0255(11) Uani 1 2 d S
O4 O 0.8178(2) -0.0228(2) 0.29933(11) 0.0425(8) Uani 1 1 d .
O5 O 0.8701(2) 0.1476(3) 0.2500 0.0222(8) Uani 1 2 d S
Cl2 Cl 0.6667 0.3333 0.6408(4) 0.0197(18) Uani 0.24 3 d SP
O7 O 0.6667 0.3333 0.5822(11) 0.105(8) Uiso 0.24 3 d SP
N2 N 0.6667 0.3333 0.6655(4) 0.039(4) Uiso 0.76 3 d SP
O6 O 0.5921(2) 0.3740(2) 0.66270(13) 0.0637(9) Uani 1 1 d .
O2W O 0.3846(3) 0.4450(3) 0.2500 0.0408(10) Uani 1 2 d S
H2W H 0.3840 0.4833 0.2813 0.061 Uiso 1 1 d R

loop_
_atom_site_aniso_label
_atom_site_aniso_U_11
_atom_site_aniso_U_22
_atom_site_aniso_U_33
_atom_site_aniso_U_23
_atom_site_aniso_U_13
_atom_site_aniso_U_12
Tm 0.01029(12) 0.01029(12) 0.0225(2) 0.000 0.000 0.00515(6)
Co 0.0125(2) 0.0135(3) 0.0247(3) 0.0011(2) -0.0017(2) 0.0073(2)
O1 0.0064(16) 0.0140(17) 0.0161(18) 0.000 0.000 0.0058(14)
O11 0.0133(12) 0.0131(12) 0.0164(14) 0.0025(11) -0.0006(11) 0.0063(10)
O21 0.0142(13) 0.0180(13) 0.0261(15) 0.0042(10) 0.0036(11) 0.0068(11)
N11 0.0171(15) 0.0307(19) 0.0372(19) 0.0080(15) -0.0029(16) 0.0134(14)
C11 0.020(2) 0.0113(19) 0.024(2) -0.0106(16) -0.0083(17) 0.0102(17)
C21 0.015(2) 0.020(2) 0.027(2) 0.0090(18) -0.0002(17) 0.0079(17)
C31 0.033(2) 0.050(3) 0.034(3) -0.002(2) -0.0068(19) 0.025(2)
C41 0.023(2) 0.029(2) 0.058(3) 0.015(2) -0.0022(19) 0.013(2)
O1W 0.0192(13) 0.0196(13) 0.0558(17) -0.0114(12) -0.0063(13) 0.0132(11)
Cl1 0.0263(9) 0.0263(9) 0.047(2) 0.000 0.000 0.0132(4)
O2 0.020(3) 0.030(4) 0.082(5) -0.014(3) -0.007(3) 0.001(3)
O3 0.097(6) 0.097(6) 0.023(7) 0.000 0.000 0.048(3)
N1 0.017(2) 0.018(3) 0.044(4) 0.000 0.000 0.010(2)
O4 0.0492(18) 0.0217(16) 0.055(2) 0.0161(13) 0.0038(15) 0.0169(14)
O5 0.0212(19) 0.0076(18) 0.038(2) 0.000 0.000 0.0073(15)
Cl2 0.015(3) 0.015(3) 0.029(6) 0.000 0.000 0.0076(13)
O6 0.0351(18) 0.0445(18) 0.126(3) 0.0011(19) 0.0111(19) 0.0305(15)
O2W 0.027(2) 0.029(2) 0.068(3) 0.000 0.000 0.0149(19)

loop_
_atom_type_symbol
_atom_type_description
_atom_type_scat_dispersion_real
_atom_type_scat_dispersion_imag
_atom_type_scat_source
C C 0.0033 0.0016 'International Tables Vol C Tables 4.2.6.8 and 6.1.1.4'
H H 0.0000 0.0000 'International Tables Vol C Tables 4.2.6.8 and 6.1.1.4'
N N 0.0061 0.0033 'International Tables Vol C Tables 4.2.6.8 and 6.1.1.4'
O O 0.0106 0.0060 'International Tables Vol C Tables 4.2.6.8 and 6.1.1.4'
Cl Cl 0.1484 0.1585 'International Tables Vol C Tables 4.2.6.8 and 6.1.1.4'
Co Co 0.3494 0.9721 'International Tables Vol C Tables 4.2.6.8 and 6.1.1.4'
Tm Tm -0.3139 5.2483 'International Tables Vol C Tables 4.2.6.8 and 6.1.1.4'

loop_
_geom_angle_atom_site_label_1
_geom_angle_atom_site_label_2
_geom_angle_atom_site_label_3
_geom_angle
_geom_angle_site_symmetry_1
_geom_angle_site_symmetry_3
O1 Tm O1 120.0 . 3_665
O1 Tm O1 120.0 . 2_655
O1 Tm O11 71.21(6) . 12_666
O1 Tm O11 134.42(5) 3_665 12_666
O1 Tm O11 67.80(6) 2_655 12_666
O1 Tm O11 71.21(6) . 3_665
O1 Tm O11 134.42(5) 3_665 3_665
O1 Tm O11 67.80(6) 2_655 3_665
O11 Tm O11 91.03(9) 12_666 3_665
O1 Tm O11 134.42(5) . 10_556
O1 Tm O11 67.80(6) 3_665 10_556
O1 Tm O11 71.21(6) 2_655 10_556
O11 Tm O11 74.72(7) 12_666 10_556
O11 Tm O11 138.98(4) 3_665 10_556
O1 Tm O11 134.42(5) . .
O1 Tm O11 67.80(6) 3_665 .
O1 Tm O11 71.21(6) 2_655 .
O11 Tm O11 138.98(4) 12_666 .
O11 Tm O11 74.72(7) 3_665 .
O11 Tm O11 91.03(9) 10_556 .
O1 Tm O11 67.80(6) . 2_655
O1 Tm O11 71.21(6) 3_665 2_655
O1 Tm O11 134.42(5) 2_655 2_655
O11 Tm O11 138.98(4) 12_666 2_655
O11 Tm O11 74.72(7) 3_665 2_655
O11 Tm O11 138.98(4) 10_556 2_655
O11 Tm O11 74.72(7) . 2_655
O1 Tm O11 67.80(6) . 11_656
O1 Tm O11 71.21(6) 3_665 11_656
O1 Tm O11 134.42(5) 2_655 11_656
O11 Tm O11 74.72(7) 12_666 11_656
O11 Tm O11 138.98(4) 3_665 11_656
O11 Tm O11 74.72(7) 10_556 11_656
O11 Tm O11 138.98(4) . 11_656
O11 Tm O11 91.03(9) 2_655 11_656
O1 Co O1W 103.25(9) 3_665 .
O1 Co N11 157.59(10) 3_665 .
O1W Co N11 96.57(9) . .
O1 Co O21 92.32(9) 3_665 2_655
O1W Co O21 90.19(8) . 2_655
N11 Co O21 98.02(9) . 2_655
O1 Co O11 80.71(9) 3_665 .
O1W Co O11 175.93(8) . .
N11 Co O11 79.37(9) . .
O21 Co O11 90.55(7) 2_655 .
O1 Co O5 75.68(8) 3_665 .
O1W Co O5 86.60(8) . .
N11 Co O5 95.40(9) . .
O21 Co O5 166.47(8) 2_655 .
O11 Co O5 93.58(9) . .
Co O1 Co 113.09(12) 2_655 11_656
Co O1 Tm 107.56(8) 2_655 .
Co O1 Tm 107.56(8) 11_656 .
Co O1 H1 109.5 2_655 .
Co O1 H1 109.5 11_656 .
Tm O1 H1 109.5 . .
C11 O11 Co 116.80(19) . .
C11 O11 Tm 140.74(19) . .
Co O11 Tm 101.98(8) . .
C11 O21 Co 125.6(2) . 3_665
C21 N11 Co 114.12(19) . .
C21 N11 H11A 108.7 . .
Co N11 H11A 108.7 . .
C21 N11 H11B 108.7 . .
Co N11 H11B 108.7 . .
H11A N11 H11B 107.6 . .
O21 C11 O11 124.9(3) . .
O21 C11 C21 116.5(3) . .
O11 C11 C21 118.6(3) . .
N11 C21 C31 109.5(3) . .
N11 C21 C41 110.9(3) . .
C31 C21 C41 109.6(3) . .
N11 C21 C11 109.5(3) . .
C31 C21 C11 107.5(3) . .
C41 C21 C11 109.9(3) . .
C21 C31 H31A 109.5 . .
C21 C31 H31B 109.5 . .
H31A C31 H31B 109.5 . .
C21 C31 H31C 109.5 . .
H31A C31 H31C 109.5 . .
H31B C31 H31C 109.5 . .
C21 C41 H41A 109.5 . .
C21 C41 H41B 109.5 . .
H41A C41 H41B 109.5 . .
C21 C41 H41C 109.5 . .
H41A C41 H41C 109.5 . .
H41B C41 H41C 109.5 . .
Co O1W H1W1 121.4 . .
Co O1W H1W2 121.8 . .
H1W1 O1W H1W2 116.1 . .
O2 Cl1 O2 67.5(2) 3 7_556
O2 Cl1 O2 67.5(2) 3 8_556
O2 Cl1 O2 112.5(2) 7_556 8_556
O2 Cl1 O2 112.5(2) 3 .
O2 Cl1 O2 179.997(1) 7_556 .
O2 Cl1 O2 67.5(2) 8_556 .
O2 Cl1 O2 180.00(15) 3 9_556
O2 Cl1 O2 112.5(2) 7_556 9_556
O2 Cl1 O2 112.5(2) 8_556 9_556
O2 Cl1 O2 67.5(2) . 9_556
O2 Cl1 O2 112.5(2) 3 2
O2 Cl1 O2 67.5(2) 7_556 2
O2 Cl1 O2 180.0(4) 8_556 2
O2 Cl1 O2 112.5(2) . 2
O2 Cl1 O2 67.5(2) 9_556 2
O2 Cl1 O3 73.7(2) 3 .
O2 Cl1 O3 106.3(2) 7_556 .
O2 Cl1 O3 106.3(2) 8_556 .
O2 Cl1 O3 73.7(2) . .
O2 Cl1 O3 106.3(2) 9_556 .
O2 Cl1 O3 73.7(2) 2 .
O2 Cl1 O3 106.3(2) 3 7_556
O2 Cl1 O3 73.7(2) 7_556 7_556
O2 Cl1 O3 73.7(2) 8_556 7_556
O2 Cl1 O3 106.3(2) . 7_556
O2 Cl1 O3 73.7(2) 9_556 7_556
O2 Cl1 O3 106.3(2) 2 7_556
O3 Cl1 O3 180.0 . 7_556
Cl1 O2 O2 56.23(10) . 9_556
Cl1 O2 O2 56.23(10) . 8_556
O2 O2 O2 96.8(5) 9_556 8_556
Cl1 O2 O3 56.1(3) . .
O2 O2 O3 89.5(3) 9_556 .
O2 O2 O3 89.5(3) 8_556 .
Cl1 O3 O2 50.2(3) . .
Cl1 O3 O2 50.2(3) . 3
O2 O3 O2 83.4(4) . 3
Cl1 O3 O2 50.2(3) . 2
O2 O3 O2 83.4(4) . 2
O2 O3 O2 83.4(4) 3 2
O4 N1 O4 122.6(4) 10_556 .
O4 N1 O5 118.7(2) 10_556 .
O4 N1 O5 118.7(2) . .
N1 O5 Co 131.87(7) . 10_556
N1 O5 Co 131.87(7) . .
Co O5 Co 93.93(11) 10_556 .
N2 Cl2 O7 180.000(17) . .
N2 Cl2 O6 69.0(4) . 3_665
O7 Cl2 O6 111.0(4) . 3_665
N2 Cl2 O6 69.0(4) . 2_655
O7 Cl2 O6 111.0(4) . 2_655
O6 Cl2 O6 107.9(4) 3_665 2_655
N2 Cl2 O6 69.0(4) . .
O7 Cl2 O6 111.0(4) . .
O6 Cl2 O6 107.9(4) 3_665 .
O6 Cl2 O6 107.9(4) 2_655 .
Cl2 N2 O6 87.2(4) . 3_665
Cl2 N2 O6 87.2(4) . 2_655
O6 N2 O6 119.77(8) 3_665 2_655
Cl2 N2 O6 87.2(4) . .
O6 N2 O6 119.77(8) 3_665 .
O6 N2 O6 119.77(8) 2_655 .
O6 N2 O7 87.2(4) 3_665 .
O6 N2 O7 87.2(4) 2_655 .
O6 N2 O7 87.2(4) . .

loop_
_geom_bond_atom_site_label_1
_geom_bond_atom_site_label_2
_geom_bond_distance
_geom_bond_site_symmetry_2
Tm O1 2.343(3) .
Tm O11 2.428(2) .
Co O1W 2.0342(19) .
Co N11 2.076(2) .
Co O21 2.080(2) 2_655
Co O11 2.096(2) .
Co O5 2.299(2) .
O1 Co 2.0145(15) 2_655
O1 H1 1.0000 .
O11 C11 1.279(3) .
O21 C11 1.258(3) .
O21 Co 2.080(2) 3_665
N11 C21 1.484(4) .
N11 H11A 0.9200 .
N11 H11B 0.9200 .
C11 C21 1.534(4) .
C21 C31 1.514(4) .
C21 C41 1.515(4) .
C31 H31A 0.9800 .
C31 H31B 0.9800 .
C31 H31C 0.9800 .
C41 H41A 0.9800 .
C41 H41B 0.9800 .
C41 H41C 0.9800 .
O1W H1W1 0.8400 .
O1W H1W2 0.8392 .
Cl1 O2 1.376(4) .
Cl1 O3 1.488(9) .
O2 O2 1.530(6) 9_556
O2 O3 1.721(7) .
N1 O4 1.242(2) .
N1 O5 1.288(4) .
O5 Co 2.299(2) 10_556
Cl2 N2 0.545(14) .
Cl2 O7 1.29(2) .
Cl2 O6 1.351(4) .
O7 N2 1.84(2) .
N2 O6 1.263(2) .
O2W H2W 0.8409 .

loop_
_geom_hbond_atom_site_label_D
_geom_hbond_atom_site_label_H
_geom_hbond_atom_site_label_A
_geom_hbond_distance_DH
_geom_hbond_distance_HA
_geom_hbond_distance_DA
_geom_hbond_angle_DHA
_geom_hbond_site_symmetry_A
O1 H1 O2W 1.00 1.89 2.884(4) 174.2 .
N11 H11A O4 0.92 2.19 2.958(4) 140.2 .
O1W H1W1 O4 0.84 1.93 2.765(3) 174.1 3_765
O1W H1W2 O6 0.84 1.94 2.762(3) 164.7 9_656
O2W H2W O6 0.84 2.06 2.868(3) 160.6 7_666

loop_
_geom_torsion_atom_site_label_1
_geom_torsion_atom_site_label_2
_geom_torsion_atom_site_label_3
_geom_torsion_atom_site_label_4
_geom_torsion
_geom_torsion_site_symmetry_1
_geom_torsion_site_symmetry_4
O1 Co N11 C21 -38.6(4) 3_665 .
O21 Co N11 C21 78.1(2) 2_655 .
O11 Co N11 C21 -10.9(2) . .
O5 Co N11 C21 -103.6(2) . .
Co O21 C11 O11 0.1(4) 3_665 .
Co O21 C11 C21 178.95(19) 3_665 .
Co O11 C11 O21 179.4(2) . .
Tm O11 C11 O21 9.3(5) . .
Co O11 C11 C21 0.6(3) . .
Tm O11 C11 C21 -169.5(2) . .
Co N11 C21 C31 -103.8(2) . .
Co N11 C21 C41 135.2(2) . .
Co N11 C21 C11 13.8(3) . .
O21 C11 C21 N11 171.6(3) . .
O11 C11 C21 N11 -9.6(4) . .
O21 C11 C21 C31 -69.6(3) . .
O11 C11 C21 C31 109.3(3) . .
O21 C11 C21 C41 49.6(4) . .
O11 C11 C21 C41 -131.5(3) . .
O4 N1 O5 Co 11.4(6) 10_556 10_556
O4 N1 O5 Co -169.3(2) . 10_556
O4 N1 O5 Co 169.3(2) 10_556 .
O4 N1 O5 Co -11.4(6) . .
O1 Co O5 N1 -155.0(3) 3_665 .
O1W Co O5 N1 100.4(3) . .
N11 Co O5 N1 4.2(3) . .
O21 Co O5 N1 177.0(3) 2_655 .
O11 Co O5 N1 -75.5(3) . .
O1 Co O5 Co 8.77(9) 3_665 10_556
O1W Co O5 Co -95.84(9) . 10_556
N11 Co O5 Co 167.87(10) . 10_556
O21 Co O5 Co -19.3(4) 2_655 10_556
O11 Co O5 Co 88.23(9) . 10_556
